data_1541870
loop_
_publ_author_name
'Shields, K.G.'
'van der Zee, J.J.'
'Kennard, C.H.L.'

_publ_section_title
;
 Thallium hexaaquacopper(II) sulfate, Cu H12 O14 S2 Tl2 (neutron)
;
_journal_name_full 'Crystal Structure Communications'
_journal_page_first 371
_journal_page_last 373
_journal_volume 1
_journal_year 1972
_chemical_formula_sum 'Cu H12 O14 S2 Tl2'
_chemical_name_systematic 'Tl2 Cu (H2 O)6 (S O4)2'
_space_group_IT_number 14
_symmetry_space_group_name_Hall '-P 2yab'
_symmetry_space_group_name_H-M 'P 1 21/a 1'
_cell_angle_alpha 90
_cell_angle_beta 105.6
_cell_angle_gamma 90
_cell_formula_units_Z 2
_cell_length_a 9.27
_cell_length_b 12.39
_cell_length_c 6.22
_cell_volume 688.083
_citation_journal_id_ASTM CSCMCS
_cod_data_source_file Shields_CSCMCS_1972_1195.cif
_cod_data_source_block H12Cu1O14S2Tl2
_cod_original_cell_volume 688.0833
_cod_original_sg_symbol_Hall '-P 2ybc (z,y,-x)'
_cod_original_formula_sum 'H12 Cu1 O14 S2 Tl2'
_cod_database_code 1541870

loop_
_symmetry_equiv_pos_as_xyz
x,y,z
-x+1/2,y+1/2,-z
-x,-y,-z
x-1/2,-y-1/2,z

loop_
_atom_site_label
_atom_site_type_symbol
_atom_site_fract_x
_atom_site_fract_y
_atom_site_fract_z
_atom_site_occupancy
_atom_site_U_iso_or_equiv
O3 O-2 0.2649 0.0705 0.6057 1 0.0
O7 O-2 -0.0007 -0.0644 0.287 1 0.0
Cu1 Cu+2 0 0 0 1 0.0
O4 O-2 0.3675 0.1687 0.9472 1 0.0
O5 O-2 0.1542 0.1084 0.1592 1 0.0
H5 H+1 -0.0953 -0.0595 0.3302 1 0.0
H4 H+1 -0.1677 0.1906 -0.0019 1 0.0
O2 O-2 0.5292 0.0723 0.7653 1 0.0
H1 H+1 0.2012 0.091 0.3171 1 0.0
Tl1 Tl+1 0.1191 0.3545 0.3493 1 0.0
H2 H+1 0.233 0.1227 0.0854 1 0.0
S1 S+6 0.3917 0.1368 0.7301 1 0.0
H6 H+1 0.033 -0.1413 0.3149 1 0.0
H3 H+1 -0.2883 0.1002 -0.0723 1 0.0
O6 O-2 -0.1881 0.1172 0.031 1 0.0
O1 O-2 0.403 0.2343 0.5988 1 0.0
